data_2238801
loop_
_publ_author_name
'Wang, Wan-Qiang'

_publ_section_title
;
 4-Ethynyl-<i>N</i>,<i>N</i>-diphenylaniline
;
_journal_coeditor_code SU2660
_journal_issue 11
_journal_name_full 'Acta Crystallographica Section E'
_journal_page_first o1722
_journal_paper_doi 10.1107/S1600536813029036
_journal_volume 69
_journal_year 2013
_chemical_formula_iupac 'C20 H15 N'
_chemical_formula_moiety 'C20 H15 N'
_chemical_formula_sum 'C20 H15 N'
_chemical_formula_weight 269.33
_chemical_name_systematic
;
4-Ethynyl-<i>N</i>,<i>N</i>-diphenylaniline
;
_space_group_IT_number 29
_symmetry_cell_setting orthorhombic
_symmetry_space_group_name_Hall 'P 2c -2ac'
_symmetry_space_group_name_H-M 'P c a 21'
_atom_sites_solution_hydrogens geom
_atom_sites_solution_primary direct
_atom_sites_solution_secondary difmap
_audit_creation_method SHELXL-97
_cell_angle_alpha 90.00
_cell_angle_beta 90.00
_cell_angle_gamma 90.00
_cell_formula_units_Z 8
_cell_length_a 9.0532(8)
_cell_length_b 16.8067(15)
_cell_length_c 19.2508(18)
_cell_measurement_reflns_used 9954
_cell_measurement_temperature 100(2)
_cell_measurement_theta_max 31.98
_cell_measurement_theta_min 2.42
_cell_volume 2929.1(5)
_computing_cell_refinement 'SAINT (Bruker, 2001)'
_computing_data_collection 'APEX2 (Bruker, 2001)'
_computing_data_reduction 'SAINT (Bruker, 2001)'
_computing_molecular_graphics 'SHELXTL (Sheldrick, 2008)'
_computing_publication_material 'SHELXTL (Sheldrick, 2008)'
_computing_structure_refinement 'SHELXL97 (Sheldrick, 2008)'
_computing_structure_solution 'SHELXS97 (Sheldrick, 2008)'
_diffrn_ambient_temperature 100(2)
_diffrn_measured_fraction_theta_full 1.000
_diffrn_measured_fraction_theta_max 1.000
_diffrn_measurement_device_type 'Bruker APEXII CCD'
_diffrn_measurement_method '\f and \w scans'
_diffrn_radiation_monochromator graphite
_diffrn_radiation_source 'fine-focus sealed tube'
_diffrn_radiation_type MoK\a
_diffrn_radiation_wavelength 0.71073
_diffrn_reflns_av_R_equivalents 0.1032
_diffrn_reflns_av_sigmaI/netI 0.0608
_diffrn_reflns_limit_h_max 12
_diffrn_reflns_limit_h_min -12
_diffrn_reflns_limit_k_max 23
_diffrn_reflns_limit_k_min -20
_diffrn_reflns_limit_l_max 27
_diffrn_reflns_limit_l_min -26
_diffrn_reflns_number 29115
_diffrn_reflns_theta_full 29.99
_diffrn_reflns_theta_max 29.99
_diffrn_reflns_theta_min 1.21
_exptl_absorpt_coefficient_mu 0.071
_exptl_absorpt_correction_T_max 0.9986
_exptl_absorpt_correction_T_min 0.9930
_exptl_absorpt_correction_type multi-scan
_exptl_absorpt_process_details '(SADABS; Sheldrick, 1996)'
_exptl_crystal_colour yellow
_exptl_crystal_density_diffrn 1.221
_exptl_crystal_density_method 'not measured'
_exptl_crystal_description block
_exptl_crystal_F_000 1136
_exptl_crystal_size_max 0.10
_exptl_crystal_size_mid 0.10
_exptl_crystal_size_min 0.10
_refine_diff_density_max 0.515
_refine_diff_density_min -0.297
_refine_ls_extinction_method none
_refine_ls_goodness_of_fit_ref 1.016
_refine_ls_hydrogen_treatment constr
_refine_ls_matrix_type full
_refine_ls_number_parameters 379
_refine_ls_number_reflns 8489
_refine_ls_number_restraints 1
_refine_ls_restrained_S_all 1.015
_refine_ls_R_factor_all 0.0464
_refine_ls_R_factor_gt 0.0444
_refine_ls_shift/su_max 0.001
_refine_ls_shift/su_mean 0.000
_refine_ls_structure_factor_coef Fsqd
_refine_ls_weighting_details 'calc w=1/[\s^2^(Fo^2^)+(0.0869P)^2^+0.0915P] where P=(Fo^2^+2Fc^2^)/3'
_refine_ls_weighting_scheme calc
_refine_ls_wR_factor_gt 0.1180
_refine_ls_wR_factor_ref 0.1209
_reflns_number_gt 8095
_reflns_number_total 8489
_reflns_threshold_expression I>2sigma(I)
_cod_data_source_file su2660.cif
_cod_data_source_block I
_cod_database_code 2238801

loop_
_symmetry_equiv_pos_site_id
_symmetry_equiv_pos_as_xyz
1 x,y,z
2 -x,-y,1/2+z
3 1/2-x,y,1/2+z
4 1/2+x,-y,z

loop_
_atom_site_aniso_label
_atom_site_aniso_U_11
_atom_site_aniso_U_22
_atom_site_aniso_U_33
_atom_site_aniso_U_12
_atom_site_aniso_U_13
_atom_site_aniso_U_23
N1 0.0120(4) 0.0179(4) 0.0153(4) -0.0025(3) -0.0018(3) 0.0052(3)
C1 0.0138(4) 0.0115(4) 0.0139(5) -0.0012(3) -0.0011(3) 0.0007(3)
C2 0.0141(4) 0.0158(5) 0.0162(5) -0.0006(3) -0.0002(4) -0.0007(4)
C3 0.0178(4) 0.0153(4) 0.0151(5) 0.0001(4) 0.0003(4) -0.0005(4)
C4 0.0194(5) 0.0123(4) 0.0167(5) -0.0002(3) -0.0025(4) 0.0002(4)
C5 0.0160(4) 0.0148(5) 0.0174(5) 0.0001(4) -0.0023(4) 0.0006(4)
C6 0.0132(4) 0.0136(4) 0.0166(5) -0.0007(4) -0.0003(3) 0.0010(4)
C7 0.0234(5) 0.0188(5) 0.0163(5) 0.0022(4) -0.0006(4) -0.0006(4)
C8 0.0326(6) 0.0287(6) 0.0181(5) 0.0082(5) -0.0011(5) 0.0017(5)
C9 0.0126(4) 0.0158(5) 0.0164(5) -0.0008(4) -0.0003(4) 0.0039(4)
C10 0.0203(5) 0.0181(5) 0.0167(5) -0.0030(4) -0.0020(4) 0.0029(4)
C11 0.0191(5) 0.0214(5) 0.0276(6) -0.0058(4) -0.0035(4) 0.0063(5)
C12 0.0137(4) 0.0269(6) 0.0259(6) -0.0021(4) 0.0023(4) 0.0101(5)
C13 0.0182(5) 0.0277(6) 0.0184(5) 0.0014(4) 0.0034(4) 0.0029(5)
C14 0.0165(4) 0.0197(5) 0.0192(5) -0.0016(4) 0.0013(4) 0.0009(4)
C15 0.0115(4) 0.0148(5) 0.0134(5) -0.0001(3) -0.0001(3) 0.0003(4)
C16 0.0158(4) 0.0151(5) 0.0159(5) -0.0011(4) -0.0005(4) 0.0008(4)
C17 0.0164(5) 0.0189(5) 0.0191(5) -0.0046(4) -0.0001(4) -0.0003(4)
C18 0.0136(4) 0.0235(6) 0.0214(6) -0.0020(4) -0.0028(4) -0.0004(4)
C19 0.0169(4) 0.0207(5) 0.0213(5) 0.0015(4) -0.0025(4) 0.0035(4)
C20 0.0156(4) 0.0150(5) 0.0185(5) 0.0001(4) -0.0010(4) 0.0026(4)
N2 0.0132(4) 0.0187(5) 0.0169(4) -0.0054(3) 0.0007(3) -0.0042(3)
C21 0.0160(4) 0.0117(4) 0.0155(5) -0.0017(4) 0.0005(4) 0.0001(4)
C22 0.0153(4) 0.0149(5) 0.0183(5) -0.0006(4) -0.0010(4) 0.0010(4)
C23 0.0174(4) 0.0152(5) 0.0202(5) 0.0019(4) 0.0030(4) 0.0025(4)
C24 0.0242(5) 0.0155(5) 0.0179(5) 0.0024(4) 0.0016(4) 0.0011(4)
C25 0.0213(5) 0.0174(5) 0.0169(5) -0.0002(4) -0.0024(4) -0.0003(4)
C26 0.0168(4) 0.0172(5) 0.0181(5) -0.0003(4) -0.0012(4) 0.0000(4)
C27 0.0292(6) 0.0262(6) 0.0193(6) 0.0086(5) -0.0002(5) 0.0010(5)
C28 0.0411(8) 0.0499(9) 0.0187(6) 0.0187(7) 0.0034(5) 0.0016(6)
C29 0.0127(4) 0.0155(5) 0.0155(5) -0.0011(3) -0.0005(3) -0.0002(4)
C30 0.0143(4) 0.0139(5) 0.0182(5) -0.0015(3) 0.0000(4) -0.0024(4)
C31 0.0158(4) 0.0204(5) 0.0226(6) -0.0050(4) 0.0000(4) -0.0014(4)
C32 0.0133(4) 0.0304(6) 0.0214(6) -0.0006(4) 0.0005(4) -0.0038(5)
C33 0.0187(5) 0.0241(6) 0.0221(6) 0.0035(4) -0.0012(4) -0.0059(4)
C34 0.0195(5) 0.0155(5) 0.0212(5) 0.0010(4) -0.0011(4) -0.0039(4)
C35 0.0133(4) 0.0158(5) 0.0173(5) -0.0024(4) -0.0004(4) -0.0030(4)
C36 0.0178(4) 0.0175(5) 0.0182(5) -0.0029(4) 0.0008(4) -0.0012(4)
C37 0.0163(4) 0.0206(5) 0.0278(6) -0.0059(4) 0.0031(4) -0.0064(5)
C38 0.0139(4) 0.0279(6) 0.0246(6) -0.0021(4) -0.0017(4) -0.0103(5)
C39 0.0208(5) 0.0287(6) 0.0176(5) 0.0009(4) -0.0026(4) -0.0027(5)
C40 0.0201(5) 0.0206(5) 0.0185(5) -0.0021(4) -0.0003(4) 0.0000(4)

loop_
_atom_site_type_symbol
_atom_site_label
_atom_site_fract_x
_atom_site_fract_y
_atom_site_fract_z
_atom_site_U_iso_or_equiv
_atom_site_thermal_displace_type
_atom_site_calc_flag
_atom_site_refinement_flags
_atom_site_occupancy
N N1 0.97215(10) 0.15515(6) 0.18829(5) 0.0151(2) Uani d . 1.000
C C1 1.01994(11) 0.12696(6) 0.25330(6) 0.0131(3) Uani d . 1.000
C C2 0.92032(11) 0.11708(6) 0.30842(6) 0.0154(3) Uani d . 1.000
C C3 0.96683(12) 0.08555(7) 0.37137(6) 0.0161(3) Uani d . 1.000
C C4 1.11491(12) 0.06340(6) 0.38145(6) 0.0161(3) Uani d . 1.000
C C5 1.21537(12) 0.07606(7) 0.32717(6) 0.0161(3) Uani d . 1.000
C C6 1.16903(11) 0.10742(6) 0.26407(6) 0.0145(3) Uani d . 1.000
C C7 1.16134(13) 0.02747(7) 0.44568(6) 0.0195(3) Uani d . 1.000
C C8 1.19981(16) -0.00400(9) 0.49830(7) 0.0265(3) Uani d . 1.000
C C9 1.07362(11) 0.19681(7) 0.14450(6) 0.0149(3) Uani d . 1.000
C C10 1.15056(13) 0.26243(7) 0.16999(6) 0.0184(3) Uani d . 1.000
C C11 1.24849(14) 0.30312(7) 0.12685(7) 0.0227(3) Uani d . 1.000
C C12 1.26630(12) 0.27978(8) 0.05795(7) 0.0222(3) Uani d . 1.000
C C13 1.18980(13) 0.21450(8) 0.03265(7) 0.0214(3) Uani d . 1.000
C C14 1.09451(12) 0.17223(7) 0.07592(6) 0.0185(3) Uani d . 1.000
C C15 0.82610(11) 0.14234(6) 0.16355(6) 0.0132(3) Uani d . 1.000
C C16 0.74983(13) 0.07233(6) 0.17946(6) 0.0156(3) Uani d . 1.000
C C17 0.60599(12) 0.06106(7) 0.15513(6) 0.0181(3) Uani d . 1.000
C C18 0.53783(12) 0.11803(8) 0.11378(6) 0.0195(3) Uani d . 1.000
C C19 0.61546(12) 0.18698(7) 0.09708(7) 0.0196(3) Uani d . 1.000
C C20 0.75783(12) 0.19974(6) 0.12192(6) 0.0164(3) Uani d . 1.000
N N2 0.82287(10) 0.34489(6) 0.44105(5) 0.0163(3) Uani d . 1.000
C C21 0.76463(12) 0.37345(6) 0.50402(6) 0.0144(3) Uani d . 1.000
C C22 0.61135(12) 0.38236(7) 0.51185(6) 0.0162(3) Uani d . 1.000
C C23 0.55195(12) 0.40957(7) 0.57389(6) 0.0176(3) Uani d . 1.000
C C24 0.64336(13) 0.42858(7) 0.63045(6) 0.0192(3) Uani d . 1.000
C C25 0.79684(13) 0.42029(7) 0.62215(6) 0.0185(3) Uani d . 1.000
C C26 0.85630(12) 0.39351(7) 0.56026(6) 0.0174(3) Uani d . 1.000
C C27 0.58063(15) 0.45285(8) 0.69544(7) 0.0249(3) Uani d . 1.000
C C28 0.52423(19) 0.47117(11) 0.74931(8) 0.0366(4) Uani d . 1.000
C C29 0.97123(11) 0.35937(6) 0.41982(6) 0.0146(3) Uani d . 1.000
C C30 1.03888(11) 0.43314(7) 0.43085(6) 0.0155(3) Uani d . 1.000
C C31 1.18418(12) 0.44555(7) 0.40952(7) 0.0196(3) Uani d . 1.000
C C32 1.26298(13) 0.38519(8) 0.37653(7) 0.0217(3) Uani d . 1.000
C C33 1.19565(13) 0.31226(8) 0.36518(7) 0.0216(3) Uani d . 1.000
C C34 1.05057(13) 0.29914(7) 0.38670(7) 0.0187(3) Uani d . 1.000
C C35 0.73086(11) 0.29881(7) 0.39602(6) 0.0155(3) Uani d . 1.000
C C36 0.66127(13) 0.23020(7) 0.42044(6) 0.0178(3) Uani d . 1.000
C C37 0.56952(13) 0.18673(7) 0.37672(7) 0.0216(3) Uani d . 1.000
C C38 0.54757(13) 0.21097(8) 0.30816(7) 0.0221(3) Uani d . 1.000
C C39 0.61849(13) 0.27850(8) 0.28360(7) 0.0224(3) Uani d . 1.000
C C40 0.70958(13) 0.32294(7) 0.32706(7) 0.0197(3) Uani d . 1.000
H H2 0.81990 0.13210 0.30260 0.0180 Uiso c R 1.000
H H3 0.89770 0.07890 0.40810 0.0190 Uiso c R 1.000
H H5 1.31650 0.06300 0.33360 0.0190 Uiso c R 1.000
H H6 1.23870 0.11570 0.22790 0.0170 Uiso c R 1.000
H H8 1.23040 -0.02900 0.54010 0.0320 Uiso c R 1.000
H H10 1.13630 0.27940 0.21660 0.0220 Uiso c R 1.000
H H11 1.30320 0.34690 0.14450 0.0270 Uiso c R 1.000
H H12 1.33090 0.30860 0.02830 0.0270 Uiso c R 1.000
H H13 1.20230 0.19850 -0.01430 0.0260 Uiso c R 1.000
H H14 1.04390 0.12680 0.05880 0.0220 Uiso c R 1.000
H H16 0.79590 0.03240 0.20680 0.0190 Uiso c R 1.000
H H17 0.55410 0.01380 0.16700 0.0220 Uiso c R 1.000
H H18 0.44010 0.11010 0.09720 0.0230 Uiso c R 1.000
H H19 0.57040 0.22590 0.06830 0.0240 Uiso c R 1.000
H H20 0.80870 0.24750 0.11060 0.0200 Uiso c R 1.000
H H22 0.54760 0.36960 0.47430 0.0190 Uiso c R 1.000
H H23 0.44800 0.41540 0.57820 0.0210 Uiso c R 1.000
H H25 0.86070 0.43330 0.65960 0.0220 Uiso c R 1.000
H H26 0.96040 0.38860 0.55570 0.0210 Uiso c R 1.000
H H28 0.47940 0.48570 0.79210 0.0440 Uiso c R 1.000
H H30 0.98570 0.47480 0.45290 0.0190 Uiso c R 1.000
H H31 1.22990 0.49560 0.41750 0.0230 Uiso c R 1.000
H H32 1.36190 0.39390 0.36200 0.0260 Uiso c R 1.000
H H33 1.24870 0.27090 0.34260 0.0260 Uiso c R 1.000
H H34 1.00550 0.24890 0.37880 0.0220 Uiso c R 1.000
H H36 0.67660 0.21320 0.46690 0.0210 Uiso c R 1.000
H H37 0.52150 0.14030 0.39360 0.0260 Uiso c R 1.000
H H38 0.48430 0.18140 0.27840 0.0270 Uiso c R 1.000
H H39 0.60480 0.29460 0.23670 0.0270 Uiso c R 1.000
H H40 0.75710 0.36940 0.31000 0.0240 Uiso c R 1.000

loop_
_atom_type_symbol
_atom_type_description
_atom_type_scat_dispersion_real
_atom_type_scat_dispersion_imag
_atom_type_scat_source
C C 0.0033 0.0016 'International Tables Vol C Tables 4.2.6.8 and 6.1.1.4'
H H 0.0000 0.0000 'International Tables Vol C Tables 4.2.6.8 and 6.1.1.4'
N N 0.0061 0.0033 'International Tables Vol C Tables 4.2.6.8 and 6.1.1.4'

loop_
_geom_angle_atom_site_label_1
_geom_angle_atom_site_label_2
_geom_angle_atom_site_label_3
_geom_angle
_geom_angle_publ_flag
C1 N1 C9 119.47(9) no
C1 N1 C15 122.22(9) no
C9 N1 C15 118.30(9) no
C21 N2 C29 122.84(9) no
C21 N2 C35 119.27(9) no
C29 N2 C35 117.89(9) no
N1 C1 C2 121.02(9) no
N1 C1 C6 120.38(10) no
C2 C1 C6 118.60(10) no
C1 C2 C3 120.71(9) no
C2 C3 C4 120.75(10) no
C3 C4 C7 120.58(10) no
C3 C4 C5 118.43(10) no
C5 C4 C7 120.99(10) no
C4 C5 C6 120.91(10) no
C1 C6 C5 120.54(10) no
C4 C7 C8 178.53(13) no
C10 C9 C14 119.96(10) no
N1 C9 C14 119.97(10) no
N1 C9 C10 120.07(10) no
C9 C10 C11 119.76(11) no
C10 C11 C12 120.19(11) no
C11 C12 C13 119.99(12) no
C12 C13 C14 120.18(12) no
C9 C14 C13 119.88(11) no
C16 C15 C20 119.20(10) no
N1 C15 C16 120.88(10) no
N1 C15 C20 119.91(9) no
C15 C16 C17 120.07(10) no
C16 C17 C18 120.84(10) no
C17 C18 C19 118.78(10) no
C18 C19 C20 121.09(11) no
C15 C20 C19 120.01(10) no
C1 C2 H2 120.00 no
C3 C2 H2 120.00 no
C4 C3 H3 120.00 no
C2 C3 H3 120.00 no
C4 C5 H5 120.00 no
C6 C5 H5 120.00 no
C1 C6 H6 120.00 no
C5 C6 H6 120.00 no
C7 C8 H8 180.00 no
C11 C10 H10 120.00 no
C9 C10 H10 120.00 no
C10 C11 H11 120.00 no
C12 C11 H11 120.00 no
C11 C12 H12 120.00 no
C13 C12 H12 120.00 no
C14 C13 H13 120.00 no
C12 C13 H13 120.00 no
C13 C14 H14 120.00 no
C9 C14 H14 120.00 no
C15 C16 H16 120.00 no
C17 C16 H16 120.00 no
C16 C17 H17 120.00 no
C18 C17 H17 120.00 no
C19 C18 H18 121.00 no
C17 C18 H18 121.00 no
C18 C19 H19 119.00 no
C20 C19 H19 120.00 no
C15 C20 H20 120.00 no
C19 C20 H20 120.00 no
N2 C21 C22 119.97(10) no
N2 C21 C26 121.64(10) no
C22 C21 C26 118.39(10) no
C21 C22 C23 120.71(10) no
C22 C23 C24 120.93(10) no
C23 C24 C25 118.15(10) no
C23 C24 C27 120.53(11) no
C25 C24 C27 121.28(11) no
C24 C25 C26 121.00(11) no
C21 C26 C25 120.80(10) no
C24 C27 C28 177.63(15) no
N2 C29 C30 121.36(9) no
N2 C29 C34 119.50(9) no
C30 C29 C34 119.14(10) no
C29 C30 C31 120.07(10) no
C30 C31 C32 120.57(11) no
C31 C32 C33 119.37(11) no
C32 C33 C34 120.47(12) no
C29 C34 C33 120.38(11) no
N2 C35 C36 120.41(10) no
N2 C35 C40 119.84(10) no
C36 C35 C40 119.75(10) no
C35 C36 C37 120.01(11) no
C36 C37 C38 120.29(11) no
C37 C38 C39 119.69(12) no
C38 C39 C40 120.56(12) no
C35 C40 C39 119.70(11) no
C21 C22 H22 120.00 no
C23 C22 H22 120.00 no
C22 C23 H23 120.00 no
C24 C23 H23 120.00 no
C24 C25 H25 120.00 no
C26 C25 H25 119.00 no
C21 C26 H26 120.00 no
C25 C26 H26 120.00 no
C27 C28 H28 180.00 no
C29 C30 H30 120.00 no
C31 C30 H30 120.00 no
C30 C31 H31 120.00 no
C32 C31 H31 120.00 no
C31 C32 H32 120.00 no
C33 C32 H32 120.00 no
C32 C33 H33 120.00 no
C34 C33 H33 120.00 no
C29 C34 H34 120.00 no
C33 C34 H34 120.00 no
C35 C36 H36 120.00 no
C37 C36 H36 120.00 no
C36 C37 H37 120.00 no
C38 C37 H37 120.00 no
C37 C38 H38 120.00 no
C39 C38 H38 120.00 no
C38 C39 H39 120.00 no
C40 C39 H39 120.00 no
C35 C40 H40 120.00 no
C39 C40 H40 120.00 no

loop_
_geom_bond_atom_site_label_1
_geom_bond_atom_site_label_2
_geom_bond_distance
_geom_bond_publ_flag
N1 C1 1.4064(15) no
N1 C9 1.4300(15) no
N1 C15 1.4218(14) no
N2 C35 1.4301(15) no
N2 C21 1.4064(15) no
N2 C29 1.4249(14) no
C1 C2 1.4025(15) no
C1 C6 1.4045(14) no
C2 C3 1.3880(16) no
C3 C4 1.4048(15) no
C4 C7 1.4388(16) no
C4 C5 1.4015(16) no
C5 C6 1.3890(16) no
C7 C8 1.1946(18) no
C9 C14 1.3962(16) no
C9 C10 1.3937(16) no
C10 C11 1.3941(17) no
C11 C12 1.3925(19) no
C12 C13 1.3859(18) no
C13 C14 1.3938(17) no
C15 C20 1.3982(15) no
C15 C16 1.3982(15) no
C16 C17 1.3968(16) no
C17 C18 1.3897(17) no
C18 C19 1.3929(17) no
C19 C20 1.3914(16) no
C2 H2 0.9500 no
C3 H3 0.9500 no
C5 H5 0.9500 no
C6 H6 0.9500 no
C8 H8 0.9500 no
C10 H10 0.9500 no
C11 H11 0.9500 no
C12 H12 0.9500 no
C13 H13 0.9500 no
C14 H14 0.9500 no
C16 H16 0.9500 no
C17 H17 0.9500 no
C18 H18 0.9500 no
C19 H19 0.9500 no
C20 H20 0.9500 no
C21 C22 1.4039(15) no
C21 C26 1.4052(16) no
C22 C23 1.3873(16) no
C23 C24 1.4044(16) no
C24 C25 1.4056(17) no
C24 C27 1.4332(18) no
C25 C26 1.3827(16) no
C27 C28 1.196(2) no
C29 C30 1.3991(15) no
C29 C34 1.3954(16) no
C30 C31 1.3937(15) no
C31 C32 1.3933(18) no
C32 C33 1.3862(19) no
C33 C34 1.3948(17) no
C35 C36 1.3956(16) no
C35 C40 1.4014(18) no
C36 C37 1.3900(17) no
C37 C38 1.3955(19) no
C38 C39 1.3871(19) no
C39 C40 1.3921(18) no
C22 H22 0.9500 no
C23 H23 0.9500 no
C25 H25 0.9500 no
C26 H26 0.9500 no
C28 H28 0.9500 no
C30 H30 0.9500 no
C31 H31 0.9500 no
C32 H32 0.9500 no
C33 H33 0.9500 no
C34 H34 0.9500 no
C36 H36 0.9500 no
C37 H37 0.9500 no
C38 H38 0.9500 no
C39 H39 0.9500 no
C40 H40 0.9500 no

loop_
_geom_hbond_atom_site_label_D
_geom_hbond_atom_site_label_H
_geom_hbond_atom_site_label_A
_geom_hbond_site_symmetry_A
_geom_hbond_distance_DH
_geom_hbond_distance_HA
_geom_hbond_distance_DA
_geom_hbond_angle_DHA
_geom_hbond_publ_flag
C2 H2 Cg6 1_555 0.95 2.80 3.5375(12) 136 yes
C8 H8 Cg3 2_755 0.95 2.66 3.5938(15) 166 yes
C12 H12 Cg5 3_754 0.95 2.77 3.6064(15) 148 yes
C20 H20 Cg4 3_654 0.95 2.72 3.5647(12) 148 yes
C28 H28 Cg5 3_655 0.95 2.92 3.5494(17) 124 yes
C34 H34 Cg1 1_555 0.95 2.88 3.6659(13) 141 yes

loop_
_geom_torsion_atom_site_label_1
_geom_torsion_atom_site_label_2
_geom_torsion_atom_site_label_3
_geom_torsion_atom_site_label_4
_geom_torsion
_geom_torsion_publ_flag
C9 N1 C1 C2 152.80(10) no
C15 N1 C1 C2 -28.48(15) no
C9 N1 C1 C6 -27.76(15) no
C15 N1 C1 C6 150.96(10) no
C1 N1 C15 C16 -34.25(16) no
C9 N1 C15 C16 144.49(11) no
C1 N1 C15 C20 146.66(11) no
C1 N1 C9 C10 -53.62(15) no
C15 N1 C9 C10 127.61(11) no
C1 N1 C9 C14 127.04(11) no
C15 N1 C9 C14 -51.73(14) no
C9 N1 C15 C20 -34.61(15) no
C29 N2 C35 C40 -56.40(14) no
C21 N2 C29 C30 -39.77(16) no
C29 N2 C21 C22 157.71(10) no
C21 N2 C35 C40 123.98(11) no
C29 N2 C21 C26 -22.42(16) no
C35 N2 C21 C26 157.17(10) no
C21 N2 C35 C36 -55.59(15) no
C29 N2 C35 C36 124.03(11) no
C21 N2 C29 C34 140.89(12) no
C35 N2 C29 C34 -38.72(15) no
C35 N2 C21 C22 -22.70(15) no
C35 N2 C29 C30 140.63(11) no
N1 C1 C6 C5 -176.97(10) no
C2 C1 C6 C5 2.48(15) no
C6 C1 C2 C3 -2.65(15) no
N1 C1 C2 C3 176.81(10) no
C1 C2 C3 C4 0.49(17) no
C2 C3 C4 C7 -177.22(10) no
C2 C3 C4 C5 1.85(16) no
C7 C4 C5 C6 177.05(10) no
C3 C4 C5 C6 -2.01(16) no
C4 C5 C6 C1 -0.16(17) no
C10 C9 C14 C13 -1.45(17) no
N1 C9 C14 C13 177.89(10) no
N1 C9 C10 C11 -179.53(10) no
C14 C9 C10 C11 -0.19(17) no
C9 C10 C11 C12 1.86(18) no
C10 C11 C12 C13 -1.89(18) no
C11 C12 C13 C14 0.24(18) no
C12 C13 C14 C9 1.42(18) no
N1 C15 C16 C17 179.51(10) no
N1 C15 C20 C19 179.36(11) no
C20 C15 C16 C17 -1.39(17) no
C16 C15 C20 C19 0.25(17) no
C15 C16 C17 C18 1.37(17) no
C16 C17 C18 C19 -0.19(17) no
C17 C18 C19 C20 -0.97(18) no
C18 C19 C20 C15 0.94(18) no
N2 C21 C22 C23 179.24(10) no
N2 C21 C26 C25 -178.96(11) no
C22 C21 C26 C25 0.91(17) no
C26 C21 C22 C23 -0.63(17) no
C21 C22 C23 C24 -0.25(18) no
C22 C23 C24 C27 -176.87(12) no
C22 C23 C24 C25 0.84(17) no
C27 C24 C25 C26 177.14(12) no
C23 C24 C25 C26 -0.56(17) no
C24 C25 C26 C21 -0.32(18) no
N2 C29 C30 C31 180.00(11) no
C34 C29 C30 C31 -0.66(17) no
N2 C29 C34 C33 179.65(11) no
C30 C29 C34 C33 0.29(18) no
C29 C30 C31 C32 0.61(19) no
C30 C31 C32 C33 -0.2(2) no
C31 C32 C33 C34 -0.2(2) no
C32 C33 C34 C29 0.1(2) no
N2 C35 C36 C37 178.62(10) no
C40 C35 C36 C37 -0.95(17) no
N2 C35 C40 C39 -179.21(10) no
C36 C35 C40 C39 0.37(17) no
C35 C36 C37 C38 0.58(18) no
C36 C37 C38 C39 0.38(18) no
C37 C38 C39 C40 -0.97(19) no
C38 C39 C40 C35 0.60(18) no
